data_4508187
loop_
_publ_author_name
'Skobridis, Konstantinos'
'Theodorou, Vassiliki'
'Seichter, Wilhelm'
'Weber, Edwin'

_publ_section_title
;
 Host Polymorphs and Crystalline Host--Guest Complexes of
 3,3&#x2032;-Bis(9-hydroxy-9-fluorenyl)biphenyl
;
_journal_issue 9
_journal_name_full 'Crystal Growth &amp; Design'
_journal_page_first 3985
_journal_paper_doi 10.1021/cg400707s
_journal_volume 13
_journal_year 2013
_chemical_formula_moiety 'C38 H26 O2'
_chemical_formula_sum 'C38 H26 O2'
_chemical_formula_weight 514.59
_chemical_name_systematic
; 
 ? 
;
_space_group_IT_number 14
_symmetry_cell_setting monoclinic
_symmetry_space_group_name_Hall '-P 2ybc'
_symmetry_space_group_name_H-M 'P 1 21/c 1'
_atom_sites_solution_hydrogens geom
_atom_sites_solution_primary direct
_atom_sites_solution_secondary difmap
_audit_creation_method SHELXL-97
_cell_angle_alpha 90.00
_cell_angle_beta 96.731(1)
_cell_angle_gamma 90.00
_cell_formula_units_Z 4
_cell_length_a 18.5784(5)
_cell_length_b 11.3468(3)
_cell_length_c 12.3670(3)
_cell_measurement_reflns_used 5517
_cell_measurement_temperature 100(2)
_cell_measurement_theta_max 30.32
_cell_measurement_theta_min 2.44
_cell_volume 2589.06(12)
_computing_cell_refinement 'SAINT-NT (Sheldrick, 2008)'
_computing_data_collection 'Kappa APEX 2 (Bruker-AXS)'
_computing_data_reduction SAINT
_computing_molecular_graphics 'ORTEP-3 (Farrugia)'
_computing_publication_material SHELXTL
_computing_structure_refinement 'SHELXL-97 (Sheldrick, 2008)'
_computing_structure_solution 'SHELXS-97 (Sheldrick, 2008)'
_diffrn_ambient_temperature 100(2)
_diffrn_measured_fraction_theta_full 0.999
_diffrn_measured_fraction_theta_max 0.999
_diffrn_radiation_monochromator graphite
_diffrn_radiation_source 'fine-focus sealed tube'
_diffrn_radiation_type MoK\a
_diffrn_radiation_wavelength 0.71073
_diffrn_reflns_av_R_equivalents 0.0427
_diffrn_reflns_av_sigmaI/netI 0.0417
_diffrn_reflns_limit_h_max 24
_diffrn_reflns_limit_h_min -26
_diffrn_reflns_limit_k_max 16
_diffrn_reflns_limit_k_min -9
_diffrn_reflns_limit_l_max 17
_diffrn_reflns_limit_l_min -17
_diffrn_reflns_number 31850
_diffrn_reflns_theta_full 30.40
_diffrn_reflns_theta_max 30.40
_diffrn_reflns_theta_min 1.10
_exptl_absorpt_coefficient_mu 0.080
_exptl_absorpt_correction_type none
_exptl_crystal_colour colourless
_exptl_crystal_density_diffrn 1.320
_exptl_crystal_density_method 'not measured'
_exptl_crystal_description block
_exptl_crystal_F_000 1080
_exptl_crystal_size_max 0.38
_exptl_crystal_size_mid 0.14
_exptl_crystal_size_min 0.11
_refine_diff_density_max 0.411
_refine_diff_density_min -0.228
_refine_diff_density_rms 0.051
_refine_ls_extinction_method none
_refine_ls_goodness_of_fit_ref 1.013
_refine_ls_hydrogen_treatment constr
_refine_ls_matrix_type full
_refine_ls_number_parameters 363
_refine_ls_number_reflns 7818
_refine_ls_number_restraints 0
_refine_ls_restrained_S_all 1.013
_refine_ls_R_factor_all 0.0723
_refine_ls_R_factor_gt 0.0467
_refine_ls_shift/su_max 0.001
_refine_ls_shift/su_mean 0.000
_refine_ls_structure_factor_coef Fsqd
_refine_ls_weighting_details 'calc w=1/[\s^2^(Fo^2^)+(0.0588P)^2^+0.8696P] where P=(Fo^2^+2Fc^2^)/3'
_refine_ls_weighting_scheme calc
_refine_ls_wR_factor_gt 0.1097
_refine_ls_wR_factor_ref 0.1238
_reflns_number_gt 5714
_reflns_number_total 7818
_reflns_threshold_expression >2sigma(I)
_cod_data_source_file cg400707s_si_005.cif
_cod_data_source_block skob_112
_cod_original_sg_symbol_H-M 'P 21/c'
_cod_database_code 4508187

loop_
_symmetry_equiv_pos_as_xyz
'x, y, z'
'-x, y+1/2, -z+1/2'
'-x, -y, -z'
'x, -y-1/2, z-1/2'

loop_
_atom_site_label
_atom_site_type_symbol
_atom_site_fract_x
_atom_site_fract_y
_atom_site_fract_z
_atom_site_U_iso_or_equiv
_atom_site_adp_type
_atom_site_occupancy
_atom_site_symmetry_multiplicity
_atom_site_calc_flag
_atom_site_refinement_flags
O1 O 0.30837(5) 0.39789(8) 0.41479(7) 0.0202(2) Uani 1 1 d .
H1 H 0.3174 0.3291 0.4375 0.030 Uiso 1 1 calc R
O2 O 0.19357(5) 1.15663(8) 0.74075(7) 0.0185(2) Uani 1 1 d .
H2 H 0.2255 1.1350 0.7905 0.028 Uiso 1 1 calc R
C1 C 0.37559(7) 0.43509(12) 0.59374(10) 0.0174(3) Uani 1 1 d .
C2 C 0.37389(8) 0.33352(12) 0.65489(11) 0.0215(3) Uani 1 1 d .
H2A H 0.3330 0.2826 0.6462 0.026 Uiso 1 1 calc R
C3 C 0.43386(8) 0.30805(13) 0.72957(11) 0.0246(3) Uani 1 1 d .
H3 H 0.4343 0.2380 0.7716 0.030 Uiso 1 1 calc R
C4 C 0.49302(8) 0.38327(13) 0.74358(11) 0.0245(3) Uani 1 1 d .
H4 H 0.5332 0.3644 0.7955 0.029 Uiso 1 1 calc R
C5 C 0.49421(8) 0.48630(13) 0.68235(11) 0.0219(3) Uani 1 1 d .
H5 H 0.5346 0.5381 0.6923 0.026 Uiso 1 1 calc R
C6 C 0.43494(7) 0.51171(12) 0.60638(10) 0.0178(3) Uani 1 1 d .
C7 C 0.42064(7) 0.60967(12) 0.52867(10) 0.0174(3) Uani 1 1 d .
C8 C 0.46176(8) 0.70762(12) 0.50796(11) 0.0206(3) Uani 1 1 d .
H8 H 0.5082 0.7201 0.5474 0.025 Uiso 1 1 calc R
C9 C 0.43365(8) 0.78702(13) 0.42842(11) 0.0227(3) Uani 1 1 d .
H9 H 0.4613 0.8543 0.4134 0.027 Uiso 1 1 calc R
C10 C 0.36576(8) 0.76953(12) 0.37053(11) 0.0222(3) Uani 1 1 d .
H10 H 0.3474 0.8251 0.3168 0.027 Uiso 1 1 calc R
C11 C 0.32450(8) 0.67130(12) 0.39058(11) 0.0197(3) Uani 1 1 d .
H11 H 0.2781 0.6591 0.3511 0.024 Uiso 1 1 calc R
C12 C 0.35258(7) 0.59189(11) 0.46926(10) 0.0165(2) Uani 1 1 d .
C13 C 0.31785(7) 0.47948(11) 0.50568(10) 0.0166(2) Uani 1 1 d .
C14 C 0.24634(7) 0.49931(11) 0.55199(10) 0.0160(2) Uani 1 1 d .
C15 C 0.19393(8) 0.41146(12) 0.54672(11) 0.0202(3) Uani 1 1 d .
H15 H 0.2015 0.3394 0.5107 0.024 Uiso 1 1 calc R
C16 C 0.13049(8) 0.42850(12) 0.59390(11) 0.0218(3) Uani 1 1 d .
H16 H 0.0948 0.3682 0.5896 0.026 Uiso 1 1 calc R
C17 C 0.11895(7) 0.53295(12) 0.64725(11) 0.0194(3) Uani 1 1 d .
H17 H 0.0754 0.5440 0.6792 0.023 Uiso 1 1 calc R
C18 C 0.17126(7) 0.62221(11) 0.65414(10) 0.0154(2) Uani 1 1 d .
C19 C 0.23446(7) 0.60410(11) 0.60605(10) 0.0156(2) Uani 1 1 d .
H19 H 0.2702 0.6643 0.6101 0.019 Uiso 1 1 calc R
C20 C 0.15861(7) 0.73524(11) 0.70862(10) 0.0143(2) Uani 1 1 d .
C21 C 0.12760(7) 0.73738(12) 0.80662(10) 0.0177(3) Uani 1 1 d .
H21 H 0.1161 0.6655 0.8401 0.021 Uiso 1 1 calc R
C22 C 0.11370(7) 0.84382(12) 0.85481(10) 0.0183(3) Uani 1 1 d .
H22 H 0.0921 0.8446 0.9208 0.022 Uiso 1 1 calc R
C23 C 0.13104(7) 0.94941(12) 0.80744(10) 0.0169(2) Uani 1 1 d .
H23 H 0.1204 1.0220 0.8403 0.020 Uiso 1 1 calc R
C24 C 0.16399(7) 0.94934(11) 0.71183(10) 0.0141(2) Uani 1 1 d .
C25 C 0.17683(7) 0.84199(11) 0.66285(10) 0.0143(2) Uani 1 1 d .
H25 H 0.1984 0.8415 0.5969 0.017 Uiso 1 1 calc R
C26 C 0.18218(7) 1.06599(11) 0.66035(10) 0.0143(2) Uani 1 1 d .
C27 C 0.24578(7) 1.05915(11) 0.59266(10) 0.0152(2) Uani 1 1 d .
C28 C 0.31727(7) 1.03051(11) 0.62712(11) 0.0191(3) Uani 1 1 d .
H28 H 0.3318 1.0075 0.7003 0.023 Uiso 1 1 calc R
C29 C 0.36715(8) 1.03637(12) 0.55172(13) 0.0234(3) Uani 1 1 d .
H29 H 0.4165 1.0176 0.5739 0.028 Uiso 1 1 calc R
C30 C 0.34584(8) 1.06925(13) 0.44445(12) 0.0245(3) Uani 1 1 d .
H30 H 0.3809 1.0726 0.3944 0.029 Uiso 1 1 calc R
C31 C 0.27397(8) 1.09734(12) 0.40919(12) 0.0215(3) Uani 1 1 d .
H31 H 0.2594 1.1195 0.3358 0.026 Uiso 1 1 calc R
C32 C 0.22402(7) 1.09202(11) 0.48479(10) 0.0164(2) Uani 1 1 d .
C33 C 0.14581(7) 1.11841(11) 0.47325(10) 0.0156(2) Uani 1 1 d .
C34 C 0.09926(8) 1.15409(12) 0.38308(11) 0.0199(3) Uani 1 1 d .
H34 H 0.1164 1.1652 0.3144 0.024 Uiso 1 1 calc R
C35 C 0.02682(8) 1.17318(12) 0.39615(11) 0.0213(3) Uani 1 1 d .
H35 H -0.0060 1.1971 0.3354 0.026 Uiso 1 1 calc R
C36 C 0.00175(7) 1.15769(12) 0.49696(11) 0.0195(3) Uani 1 1 d .
H36 H -0.0480 1.1705 0.5040 0.023 Uiso 1 1 calc R
C37 C 0.04885(7) 1.12368(11) 0.58759(11) 0.0173(2) Uani 1 1 d .
H37 H 0.0319 1.1140 0.6566 0.021 Uiso 1 1 calc R
C38 C 0.12083(7) 1.10429(11) 0.57478(10) 0.0143(2) Uani 1 1 d .

loop_
_atom_site_aniso_label
_atom_site_aniso_U_11
_atom_site_aniso_U_22
_atom_site_aniso_U_33
_atom_site_aniso_U_23
_atom_site_aniso_U_13
_atom_site_aniso_U_12
O1 0.0279(5) 0.0148(4) 0.0169(4) -0.0041(3) -0.0016(4) 0.0017(4)
O2 0.0237(5) 0.0142(4) 0.0168(4) -0.0034(3) -0.0014(4) 0.0003(4)
C1 0.0209(6) 0.0163(6) 0.0146(5) -0.0025(5) 0.0002(5) 0.0047(5)
C2 0.0276(7) 0.0166(6) 0.0196(6) -0.0025(5) 0.0003(5) 0.0035(5)
C3 0.0354(8) 0.0181(6) 0.0194(6) 0.0000(5) -0.0010(6) 0.0075(6)
C4 0.0282(8) 0.0259(7) 0.0176(6) -0.0035(5) -0.0046(5) 0.0092(6)
C5 0.0225(7) 0.0223(7) 0.0195(6) -0.0062(5) -0.0032(5) 0.0036(5)
C6 0.0211(6) 0.0161(6) 0.0158(6) -0.0044(5) 0.0004(5) 0.0038(5)
C7 0.0191(6) 0.0180(6) 0.0149(5) -0.0043(5) 0.0019(5) 0.0029(5)
C8 0.0196(6) 0.0224(7) 0.0197(6) -0.0055(5) 0.0015(5) -0.0005(5)
C9 0.0264(7) 0.0182(6) 0.0242(7) -0.0016(5) 0.0062(6) -0.0028(5)
C10 0.0275(7) 0.0187(6) 0.0204(6) 0.0017(5) 0.0027(5) 0.0017(5)
C11 0.0207(6) 0.0189(6) 0.0189(6) -0.0010(5) 0.0003(5) 0.0021(5)
C12 0.0183(6) 0.0156(6) 0.0157(5) -0.0020(5) 0.0024(5) 0.0017(5)
C13 0.0200(6) 0.0140(6) 0.0152(5) -0.0033(4) -0.0010(5) 0.0009(5)
C14 0.0191(6) 0.0133(5) 0.0148(5) 0.0008(4) -0.0011(5) 0.0013(5)
C15 0.0280(7) 0.0121(6) 0.0201(6) -0.0019(5) 0.0009(5) -0.0021(5)
C16 0.0253(7) 0.0152(6) 0.0249(7) 0.0002(5) 0.0023(5) -0.0074(5)
C17 0.0212(7) 0.0169(6) 0.0207(6) 0.0015(5) 0.0043(5) -0.0036(5)
C18 0.0194(6) 0.0126(5) 0.0139(5) 0.0011(4) -0.0001(5) -0.0006(5)
C19 0.0169(6) 0.0135(6) 0.0157(5) -0.0003(4) -0.0006(4) -0.0019(5)
C20 0.0134(6) 0.0138(6) 0.0153(5) -0.0006(4) 0.0000(4) -0.0005(4)
C21 0.0196(6) 0.0172(6) 0.0165(6) 0.0025(5) 0.0027(5) -0.0021(5)
C22 0.0198(6) 0.0203(6) 0.0155(6) 0.0001(5) 0.0050(5) -0.0023(5)
C23 0.0179(6) 0.0175(6) 0.0156(6) -0.0022(5) 0.0030(5) 0.0003(5)
C24 0.0136(6) 0.0141(5) 0.0146(5) 0.0004(4) 0.0009(4) -0.0005(4)
C25 0.0142(6) 0.0143(6) 0.0145(5) 0.0005(4) 0.0014(4) -0.0007(5)
C26 0.0164(6) 0.0117(5) 0.0146(5) -0.0014(4) 0.0018(4) -0.0004(4)
C27 0.0160(6) 0.0104(5) 0.0194(6) -0.0005(4) 0.0032(5) -0.0017(4)
C28 0.0173(6) 0.0151(6) 0.0244(6) 0.0015(5) 0.0008(5) -0.0006(5)
C29 0.0169(6) 0.0179(6) 0.0360(8) 0.0036(6) 0.0056(6) 0.0013(5)
C30 0.0230(7) 0.0208(7) 0.0321(7) 0.0027(6) 0.0134(6) 0.0006(5)
C31 0.0250(7) 0.0182(6) 0.0226(6) 0.0031(5) 0.0085(5) 0.0007(5)
C32 0.0190(6) 0.0114(5) 0.0191(6) -0.0006(4) 0.0041(5) -0.0002(5)
C33 0.0177(6) 0.0113(5) 0.0177(6) -0.0016(4) 0.0020(5) -0.0017(5)
C34 0.0244(7) 0.0184(6) 0.0166(6) 0.0001(5) 0.0010(5) -0.0008(5)
C35 0.0228(7) 0.0184(6) 0.0211(6) -0.0007(5) -0.0040(5) 0.0008(5)
C36 0.0163(6) 0.0165(6) 0.0253(6) -0.0033(5) 0.0001(5) 0.0010(5)
C37 0.0191(6) 0.0146(6) 0.0187(6) -0.0022(5) 0.0039(5) -0.0009(5)
C38 0.0164(6) 0.0098(5) 0.0163(5) -0.0005(4) 0.0010(4) 0.0000(4)

loop_
_atom_type_symbol
_atom_type_description
_atom_type_scat_dispersion_real
_atom_type_scat_dispersion_imag
_atom_type_scat_source
C C 0.0033 0.0016 'International Tables Vol C Tables 4.2.6.8 and 6.1.1.4'
H H 0.0000 0.0000 'International Tables Vol C Tables 4.2.6.8 and 6.1.1.4'
O O 0.0106 0.0060 'International Tables Vol C Tables 4.2.6.8 and 6.1.1.4'

loop_
_geom_angle_atom_site_label_1
_geom_angle_atom_site_label_2
_geom_angle_atom_site_label_3
_geom_angle
C13 O1 H1 109.5
C26 O2 H2 109.5
C2 C1 C6 121.73(12)
C2 C1 C13 127.49(12)
C6 C1 C13 110.77(11)
C1 C2 C3 117.96(13)
C1 C2 H2A 121.0
C3 C2 H2A 121.0
C4 C3 C2 121.09(13)
C4 C3 H3 119.5
C2 C3 H3 119.5
C3 C4 C5 120.74(13)
C3 C4 H4 119.6
C5 C4 H4 119.6
C6 C5 C4 118.60(13)
C6 C5 H5 120.7
C4 C5 H5 120.7
C5 C6 C1 119.86(13)
C5 C6 C7 131.68(13)
C1 C6 C7 108.45(11)
C8 C7 C12 120.05(12)
C8 C7 C6 131.51(12)
C12 C7 C6 108.44(12)
C9 C8 C7 118.68(13)
C9 C8 H8 120.7
C7 C8 H8 120.7
C10 C9 C8 121.00(13)
C10 C9 H9 119.5
C8 C9 H9 119.5
C9 C10 C11 120.56(13)
C9 C10 H10 119.7
C11 C10 H10 119.7
C12 C11 C10 118.49(13)
C12 C11 H11 120.8
C10 C11 H11 120.8
C11 C12 C7 121.22(13)
C11 C12 C13 128.07(12)
C7 C12 C13 110.71(11)
O1 C13 C12 108.84(10)
O1 C13 C1 110.76(10)
C12 C13 C1 101.63(10)
O1 C13 C14 110.69(10)
C12 C13 C14 113.97(10)
C1 C13 C14 110.63(10)
C15 C14 C19 118.99(12)
C15 C14 C13 120.90(11)
C19 C14 C13 120.01(11)
C16 C15 C14 120.33(12)
C16 C15 H15 119.8
C14 C15 H15 119.8
C17 C16 C15 120.38(12)
C17 C16 H16 119.8
C15 C16 H16 119.8
C16 C17 C18 120.20(13)
C16 C17 H17 119.9
C18 C17 H17 119.9
C19 C18 C17 118.79(12)
C19 C18 C20 120.61(11)
C17 C18 C20 120.57(12)
C18 C19 C14 121.30(12)
C18 C19 H19 119.3
C14 C19 H19 119.3
C25 C20 C21 118.66(11)
C25 C20 C18 120.56(11)
C21 C20 C18 120.78(11)
C22 C21 C20 120.23(12)
C22 C21 H21 119.9
C20 C21 H21 119.9
C21 C22 C23 120.48(12)
C21 C22 H22 119.8
C23 C22 H22 119.8
C22 C23 C24 120.29(12)
C22 C23 H23 119.9
C24 C23 H23 119.9
C23 C24 C25 118.94(11)
C23 C24 C26 119.67(11)
C25 C24 C26 121.33(11)
C24 C25 C20 121.36(11)
C24 C25 H25 119.3
C20 C25 H25 119.3
O2 C26 C24 110.88(10)
O2 C26 C38 108.39(10)
C24 C26 C38 110.68(10)
O2 C26 C27 110.91(10)
C24 C26 C27 114.10(10)
C38 C26 C27 101.38(10)
C28 C27 C32 121.04(12)
C28 C27 C26 128.21(12)
C32 C27 C26 110.69(11)
C27 C28 C29 118.21(13)
C27 C28 H28 120.9
C29 C28 H28 120.9
C30 C29 C28 120.99(13)
C30 C29 H29 119.5
C28 C29 H29 119.5
C29 C30 C31 121.05(13)
C29 C30 H30 119.5
C31 C30 H30 119.5
C30 C31 C32 118.01(13)
C30 C31 H31 121.0
C32 C31 H31 121.0
C31 C32 C27 120.71(12)
C31 C32 C33 130.74(12)
C27 C32 C33 108.55(11)
C34 C33 C38 120.90(12)
C34 C33 C32 130.61(12)
C38 C33 C32 108.48(11)
C33 C34 C35 118.15(12)
C33 C34 H34 120.9
C35 C34 H34 120.9
C34 C35 C36 120.94(12)
C34 C35 H35 119.5
C36 C35 H35 119.5
C35 C36 C37 120.73(13)
C35 C36 H36 119.6
C37 C36 H36 119.6
C38 C37 C36 118.46(12)
C38 C37 H37 120.8
C36 C37 H37 120.8
C37 C38 C33 120.80(12)
C37 C38 C26 128.33(11)
C33 C38 C26 110.87(11)

loop_
_geom_bond_atom_site_label_1
_geom_bond_atom_site_label_2
_geom_bond_distance
O1 C13 1.4509(15)
O1 H1 0.8400
O2 C26 1.4289(15)
O2 H2 0.8400
C1 C2 1.3808(19)
C1 C6 1.3985(19)
C1 C13 1.5220(18)
C2 C3 1.392(2)
C2 H2A 0.9500
C3 C4 1.386(2)
C3 H3 0.9500
C4 C5 1.394(2)
C4 H4 0.9500
C5 C6 1.3913(18)
C5 H5 0.9500
C6 C7 1.4731(19)
C7 C8 1.3894(19)
C7 C12 1.4005(18)
C8 C9 1.390(2)
C8 H8 0.9500
C9 C10 1.390(2)
C9 H9 0.9500
C10 C11 1.391(2)
C10 H10 0.9500
C11 C12 1.3827(18)
C11 H11 0.9500
C12 C13 1.5212(18)
C13 C14 1.5238(19)
C14 C15 1.3897(18)
C14 C19 1.3943(17)
C15 C16 1.388(2)
C15 H15 0.9500
C16 C17 1.3853(19)
C16 H16 0.9500
C17 C18 1.3994(18)
C17 H17 0.9500
C18 C19 1.3922(18)
C18 C20 1.4803(17)
C19 H19 0.9500
C20 C25 1.3954(17)
C20 C21 1.4018(17)
C21 C22 1.3843(18)
C21 H21 0.9500
C22 C23 1.3880(18)
C22 H22 0.9500
C23 C24 1.3937(17)
C23 H23 0.9500
C24 C25 1.3934(17)
C24 C26 1.5238(17)
C25 H25 0.9500
C26 C38 1.5248(17)
C26 C27 1.5280(17)
C27 C28 1.3851(18)
C27 C32 1.3985(18)
C28 C29 1.3911(19)
C28 H28 0.9500
C29 C30 1.390(2)
C29 H29 0.9500
C30 C31 1.392(2)
C30 H30 0.9500
C31 C32 1.3937(18)
C31 H31 0.9500
C32 C33 1.4739(18)
C33 C34 1.3890(18)
C33 C38 1.3979(17)
C34 C35 1.391(2)
C34 H34 0.9500
C35 C36 1.392(2)
C35 H35 0.9500
C36 C37 1.3931(19)
C36 H36 0.9500
C37 C38 1.3827(18)
C37 H37 0.9500

loop_
_geom_torsion_atom_site_label_1
_geom_torsion_atom_site_label_2
_geom_torsion_atom_site_label_3
_geom_torsion_atom_site_label_4
_geom_torsion
C6 C1 C2 C3 -0.8(2)
C13 C1 C2 C3 178.28(13)
C1 C2 C3 C4 1.1(2)
C2 C3 C4 C5 -0.5(2)
C3 C4 C5 C6 -0.4(2)
C4 C5 C6 C1 0.70(19)
C4 C5 C6 C7 -178.19(13)
C2 C1 C6 C5 -0.1(2)
C13 C1 C6 C5 -179.31(11)
C2 C1 C6 C7 179.01(12)
C13 C1 C6 C7 -0.19(14)
C5 C6 C7 C8 -0.7(2)
C1 C6 C7 C8 -179.65(13)
C5 C6 C7 C12 179.00(13)
C1 C6 C7 C12 0.01(14)
C12 C7 C8 C9 0.55(19)
C6 C7 C8 C9 -179.82(13)
C7 C8 C9 C10 0.1(2)
C8 C9 C10 C11 -0.4(2)
C9 C10 C11 C12 0.1(2)
C10 C11 C12 C7 0.62(19)
C10 C11 C12 C13 179.66(12)
C8 C7 C12 C11 -0.94(19)
C6 C7 C12 C11 179.35(12)
C8 C7 C12 C13 179.87(11)
C6 C7 C12 C13 0.16(14)
C11 C12 C13 O1 63.71(17)
C7 C12 C13 O1 -117.17(11)
C11 C12 C13 C1 -179.38(13)
C7 C12 C13 C1 -0.26(13)
C11 C12 C13 C14 -60.36(17)
C7 C12 C13 C14 118.76(12)
C2 C1 C13 O1 -63.37(17)
C6 C1 C13 O1 115.77(12)
C2 C1 C13 C12 -178.87(13)
C6 C1 C13 C12 0.27(13)
C2 C1 C13 C14 59.76(17)
C6 C1 C13 C14 -121.10(12)
O1 C13 C14 C15 29.85(16)
C12 C13 C14 C15 152.91(12)
C1 C13 C14 C15 -93.32(14)
O1 C13 C14 C19 -153.86(11)
C12 C13 C14 C19 -30.79(16)
C1 C13 C14 C19 82.97(14)
C19 C14 C15 C16 0.52(19)
C13 C14 C15 C16 176.85(12)
C14 C15 C16 C17 -0.4(2)
C15 C16 C17 C18 -0.1(2)
C16 C17 C18 C19 0.36(19)
C16 C17 C18 C20 178.49(12)
C17 C18 C19 C14 -0.19(18)
C20 C18 C19 C14 -178.32(11)
C15 C14 C19 C18 -0.24(18)
C13 C14 C19 C18 -176.61(11)
C19 C18 C20 C25 40.81(17)
C17 C18 C20 C25 -137.29(13)
C19 C18 C20 C21 -139.71(13)
C17 C18 C20 C21 42.19(18)
C25 C20 C21 C22 1.75(19)
C18 C20 C21 C22 -177.74(12)
C20 C21 C22 C23 -0.7(2)
C21 C22 C23 C24 -1.3(2)
C22 C23 C24 C25 2.21(19)
C22 C23 C24 C26 179.55(12)
C23 C24 C25 C20 -1.17(18)
C26 C24 C25 C20 -178.47(11)
C21 C20 C25 C24 -0.79(18)
C18 C20 C25 C24 178.70(12)
C23 C24 C26 O2 27.01(16)
C25 C24 C26 O2 -155.71(11)
C23 C24 C26 C38 -93.32(13)
C25 C24 C26 C38 83.96(14)
C23 C24 C26 C27 153.11(11)
C25 C24 C26 C27 -29.61(16)
O2 C26 C27 C28 63.77(16)
C24 C26 C27 C28 -62.31(17)
C38 C26 C27 C28 178.70(13)
O2 C26 C27 C32 -113.49(11)
C24 C26 C27 C32 120.42(12)
C38 C26 C27 C32 1.43(13)
C32 C27 C28 C29 0.60(19)
C26 C27 C28 C29 -176.42(12)
C27 C28 C29 C30 -0.4(2)
C28 C29 C30 C31 0.0(2)
C29 C30 C31 C32 0.3(2)
C30 C31 C32 C27 -0.13(19)
C30 C31 C32 C33 178.62(13)
C28 C27 C32 C31 -0.31(19)
C26 C27 C32 C31 177.18(11)
C28 C27 C32 C33 -179.31(11)
C26 C27 C32 C33 -1.82(14)
C31 C32 C33 C34 1.3(2)
C27 C32 C33 C34 -179.80(13)
C31 C32 C33 C38 -177.40(13)
C27 C32 C33 C38 1.46(14)
C38 C33 C34 C35 -1.22(19)
C32 C33 C34 C35 -179.82(13)
C33 C34 C35 C36 0.4(2)
C34 C35 C36 C37 0.6(2)
C35 C36 C37 C38 -0.78(19)
C36 C37 C38 C33 -0.03(18)
C36 C37 C38 C26 -179.48(12)
C34 C33 C38 C37 1.05(19)
C32 C33 C38 C37 179.93(11)
C34 C33 C38 C26 -179.41(11)
C32 C33 C38 C26 -0.53(14)
O2 C26 C38 C37 -64.23(16)
C24 C26 C38 C37 57.57(16)
C27 C26 C38 C37 178.99(12)
O2 C26 C38 C33 116.28(11)
C24 C26 C38 C33 -121.92(11)
C27 C26 C38 C33 -0.50(13)
